data_7701643
loop_
_publ_author_name
'Ordyszewska, Anna'
'Szynkiewicz, Natalia'
'Perzanowski, Emil'
'Chojnacki, Jaros\/law'
'Wi\'sniewska, Aleksandra'
'Grubba, Rafa\/l'

_publ_section_title
;
 Structural and spectroscopic analysis of a new family of monomeric
 diphosphinoboranes.
;
_journal_issue 33
_journal_name_full 'Dalton transactions (Cambridge, England : 2003)'
_journal_page_first 12482
_journal_page_last 12495
_journal_paper_doi 10.1039/c9dt02195g
_journal_volume 48
_journal_year 2019
_chemical_formula_moiety 'C18 H36 B Br N P'
_chemical_formula_sum 'C18 H36 B Br N P'
_chemical_formula_weight 388.17
_space_group_crystal_system triclinic
_space_group_IT_number 2
_space_group_name_Hall '-P 1'
_space_group_name_H-M_alt 'P -1'
_atom_sites_solution_hydrogens geom
_atom_sites_solution_primary dual
_audit_creation_date 2019-02-04
_audit_creation_method
;
Olex2 1.2
(compiled 2018.05.29 svn.r3508 for OlexSys, GUI svn.r5506)
;
_audit_update_record
;
2019-02-13 deposited with the CCDC.	2019-07-30 downloaded from the CCDC.
;
_cell_angle_alpha 78.374(3)
_cell_angle_beta 78.775(3)
_cell_angle_gamma 64.478(3)
_cell_formula_units_Z 2
_cell_length_a 9.3592(3)
_cell_length_b 10.4885(4)
_cell_length_c 11.7596(4)
_cell_measurement_reflns_used 24612
_cell_measurement_temperature 120
_cell_measurement_theta_max 29.64
_cell_measurement_theta_min 2.62
_cell_volume 1012.73(7)
_computing_cell_refinement 'X-Area Recipe 1.33.0.0 (STOE, 2015)'
_computing_data_collection 'X-Area WinXpose 2.0.22.0 (STOE, 2016)'
_computing_data_reduction 'X-Area Integrate 1.72.0.0 (STOE, 2018) X-Area X-Red32 1.63.4.0 (STOE, 2017)'
_computing_molecular_graphics 'Olex2 (Dolomanov et al., 2009)'
_computing_publication_material 'Olex2 (Dolomanov et al., 2009)'
_computing_structure_refinement 'ShelXL (Sheldrick, 2015)'
_computing_structure_solution 'ShelXT (Sheldrick, 2015)'
_diffrn_ambient_temperature 120
_diffrn_detector_area_resol_mean 6.67
_diffrn_measured_fraction_theta_full 0.999
_diffrn_measured_fraction_theta_max 0.995
_diffrn_measurement_device_type 'STOE IPDS 2T'
_diffrn_measurement_method 'rotation method, \w scans'
_diffrn_radiation_type MoK\a
_diffrn_radiation_wavelength 0.71073
_diffrn_reflns_av_R_equivalents 0.0254
_diffrn_reflns_av_unetI/netI 0.0231
_diffrn_reflns_Laue_measured_fraction_full 0.999
_diffrn_reflns_Laue_measured_fraction_max 0.995
_diffrn_reflns_limit_h_max 12
_diffrn_reflns_limit_h_min -12
_diffrn_reflns_limit_k_max 14
_diffrn_reflns_limit_k_min -14
_diffrn_reflns_limit_l_max 16
_diffrn_reflns_limit_l_min -16
_diffrn_reflns_number 13517
_diffrn_reflns_point_group_measured_fraction_full 0.999
_diffrn_reflns_point_group_measured_fraction_max 0.995
_diffrn_reflns_theta_full 25.242
_diffrn_reflns_theta_max 29.172
_diffrn_reflns_theta_min 2.619
_diffrn_source 'GeniX Mo, 0.05 x 0.05 mm2 microfocus'
_exptl_absorpt_coefficient_mu 2.12
_exptl_absorpt_correction_T_max 0.6725
_exptl_absorpt_correction_T_min 0.4649
_exptl_absorpt_correction_type integration
_exptl_absorpt_process_details
'STOE X-Red32, absorption correction by Gaussian integration, analogous to P. Coppens, "The Evaluation of Absorption and Extinction in Single-Crystal Structure Analysis", published in F. R. Ahmed (Editor), "Crystallographic Computing", Munksgaard, Copenhagen (1970), 255 - 270'
_exptl_crystal_colour colourless
_exptl_crystal_colour_primary colourless
_exptl_crystal_density_diffrn 1.273
_exptl_crystal_density_method 'not measured'
_exptl_crystal_description block
_exptl_crystal_F_000 412
_exptl_crystal_size_max 0.16
_exptl_crystal_size_mid 0.12
_exptl_crystal_size_min 0.09
_refine_diff_density_max 0.742
_refine_diff_density_min -0.530
_refine_diff_density_rms 0.071
_refine_ls_extinction_method none
_refine_ls_goodness_of_fit_ref 1.039
_refine_ls_hydrogen_treatment constr
_refine_ls_matrix_type full
_refine_ls_number_parameters 203
_refine_ls_number_reflns 5449
_refine_ls_number_restraints 0
_refine_ls_restrained_S_all 1.039
_refine_ls_R_factor_all 0.0308
_refine_ls_R_factor_gt 0.0281
_refine_ls_shift/su_max 0.002
_refine_ls_shift/su_mean 0.000
_refine_ls_structure_factor_coef Fsqd
_refine_ls_weighting_details 'w=1/[\s^2^(Fo^2^)+(0.0476P)^2^+0.3198P] where P=(Fo^2^+2Fc^2^)/3'
_refine_ls_weighting_scheme calc
_refine_ls_wR_factor_gt 0.0730
_refine_ls_wR_factor_ref 0.0748
_reflns_Friedel_coverage 0.000
_reflns_number_gt 4651
_reflns_number_total 5449
_reflns_threshold_expression 'I > 2\s(I)'
_cod_data_source_file c9dt02195g2.cif
_cod_data_source_block 5
_cod_original_cell_volume 1012.73(6)
_cod_database_code 7701643
_shelx_shelxl_version_number 2018/3
_shelx_space_group_comment
;
The symmetry employed for this shelxl refinement is uniquely defined
by the following loop, which should always be used as a source of
symmetry information in preference to the above space-group names.
They are only intended as comments.
;
_shelx_estimated_absorpt_t_max 0.833
_shelx_estimated_absorpt_t_min 0.729
_olex2_refinement_description
;
1. Fixed Uiso
 At 1.2 times of:
  All C(H) groups, All C(H,H) groups
 At 1.5 times of:
  All C(H,H,H) groups
2.a Ternary CH refined with riding coordinates:
 C1(H1), C7(H7), C13(H13), C16(H16)
2.b Secondary CH2 refined with riding coordinates:
 C2(H2A,H2B), C3(H3A,H3B), C4(H4A,H4B), C5(H5A,H5B), C6(H6A,H6B), C8(H8A,H8B),
 C9(H9A,H9B), C10(H10A,H10B), C11(H11A,H11B), C12(H12A,H12B)
2.c Idealised Me refined as rotating group:
 C14(H14A,H14B,H14C), C15(H15A,H15B,H15C), C17(H17A,H17B,H17C), C18(H18A,H18B,
 H18C)
;
_olex2_submission_special_instructions 'No special instructions were received'

loop_
_space_group_symop_operation_xyz
'x, y, z'
'-x, -y, -z'

loop_
_atom_site_label
_atom_site_type_symbol
_atom_site_fract_x
_atom_site_fract_y
_atom_site_fract_z
_atom_site_U_iso_or_equiv
_atom_site_adp_type
_atom_site_occupancy
_atom_site_site_symmetry_order
_atom_site_calc_flag
_atom_site_refinement_flags_posn
Br1 Br 0.66454(2) 0.76105(2) 0.52518(2) 0.02231(6) Uani 1 1 d .
P1 P 0.66873(4) 0.68160(3) 0.81345(3) 0.01509(7) Uani 1 1 d .
N1 N 0.40332(13) 0.71828(12) 0.68469(9) 0.0166(2) Uani 1 1 d .
C1 C 0.85853(15) 0.53690(14) 0.75760(11) 0.0166(2) Uani 1 1 d .
H1 H 0.898996 0.573681 0.678586 0.020 Uiso 1 1 calc R
C2 C 0.81973(16) 0.41236(14) 0.74597(13) 0.0205(3) Uani 1 1 d .
H2A H 0.772160 0.380325 0.822960 0.025 Uiso 1 1 calc R
H2B H 0.739767 0.445695 0.690525 0.025 Uiso 1 1 calc R
C3 C 0.96797(17) 0.28606(15) 0.70278(14) 0.0242(3) Uani 1 1 d .
H3A H 0.938352 0.206960 0.699788 0.029 Uiso 1 1 calc R
H3B H 1.010267 0.315136 0.622679 0.029 Uiso 1 1 calc R
C4 C 1.09638(18) 0.23509(15) 0.78367(14) 0.0257(3) Uani 1 1 d .
H4A H 1.193586 0.158100 0.751374 0.031 Uiso 1 1 calc R
H4B H 1.058471 0.195631 0.861379 0.031 Uiso 1 1 calc R
C5 C 1.13688(17) 0.35692(15) 0.79724(14) 0.0230(3) Uani 1 1 d .
H5A H 1.187248 0.388175 0.721202 0.028 Uiso 1 1 calc R
H5B H 1.214870 0.322372 0.854351 0.028 Uiso 1 1 calc R
C6 C 0.98868(16) 0.48413(15) 0.83870(13) 0.0210(3) Uani 1 1 d .
H6A H 1.019120 0.562808 0.841433 0.025 Uiso 1 1 calc R
H6B H 0.945780 0.455992 0.918886 0.025 Uiso 1 1 calc R
C7 C 0.71339(15) 0.84385(13) 0.78700(11) 0.0166(2) Uani 1 1 d .
H7 H 0.794057 0.837696 0.716341 0.020 Uiso 1 1 calc R
C8 C 0.56046(16) 0.97896(14) 0.76567(13) 0.0200(3) Uani 1 1 d .
H8A H 0.521211 0.976268 0.694235 0.024 Uiso 1 1 calc R
H8B H 0.476973 0.980854 0.832350 0.024 Uiso 1 1 calc R
C9 C 0.58951(18) 1.11443(15) 0.75150(13) 0.0225(3) Uani 1 1 d .
H9A H 0.666034 1.116669 0.680762 0.027 Uiso 1 1 calc R
H9B H 0.488002 1.198899 0.740617 0.027 Uiso 1 1 calc R
C10 C 0.65530(17) 1.12148(15) 0.85779(13) 0.0221(3) Uani 1 1 d .
H10A H 0.574837 1.128292 0.927435 0.027 Uiso 1 1 calc R
H10B H 0.677708 1.207707 0.844523 0.027 Uiso 1 1 calc R
C11 C 0.80827(17) 0.98901(15) 0.87971(14) 0.0229(3) Uani 1 1 d .
H11A H 0.845866 0.992467 0.951649 0.027 Uiso 1 1 calc R
H11B H 0.892167 0.987995 0.813565 0.027 Uiso 1 1 calc R
C12 C 0.78116(17) 0.85255(14) 0.89309(12) 0.0204(3) Uani 1 1 d .
H12A H 0.706199 0.848800 0.964502 0.025 Uiso 1 1 calc R
H12B H 0.883644 0.768932 0.902936 0.025 Uiso 1 1 calc R
C13 C 0.30539(16) 0.69025(15) 0.79550(12) 0.0187(2) Uani 1 1 d .
H13 H 0.203347 0.700155 0.772484 0.022 Uiso 1 1 calc R
C14 C 0.25959(18) 0.79988(17) 0.87870(13) 0.0247(3) Uani 1 1 d .
H14A H 0.354470 0.786384 0.911503 0.037 Uiso 1 1 calc GR
H14B H 0.179678 0.787566 0.942178 0.037 Uiso 1 1 calc GR
H14C H 0.215216 0.896111 0.835838 0.037 Uiso 1 1 calc GR
C15 C 0.38325(18) 0.53768(16) 0.85561(13) 0.0243(3) Uani 1 1 d .
H15A H 0.412724 0.470938 0.798927 0.036 Uiso 1 1 calc GR
H15B H 0.307931 0.518909 0.919969 0.036 Uiso 1 1 calc GR
H15C H 0.479082 0.525254 0.886497 0.036 Uiso 1 1 calc GR
C16 C 0.32336(17) 0.74772(17) 0.57869(12) 0.0234(3) Uani 1 1 d .
H16 H 0.401842 0.755028 0.509382 0.028 Uiso 1 1 calc R
C17 C 0.2800(2) 0.6266(2) 0.56667(16) 0.0379(4) Uani 1 1 d .
H17A H 0.373282 0.535656 0.575707 0.057 Uiso 1 1 calc GR
H17B H 0.246354 0.642299 0.489325 0.057 Uiso 1 1 calc GR
H17C H 0.192733 0.624138 0.627286 0.057 Uiso 1 1 calc GR
C18 C 0.1798(2) 0.8911(2) 0.57480(16) 0.0383(4) Uani 1 1 d .
H18A H 0.101606 0.889641 0.643315 0.057 Uiso 1 1 calc GR
H18B H 0.131012 0.909108 0.503407 0.057 Uiso 1 1 calc GR
H18C H 0.214584 0.966797 0.575185 0.057 Uiso 1 1 calc GR
B1 B 0.55173(17) 0.71972(15) 0.68063(12) 0.0158(2) Uani 1 1 d .

loop_
_atom_site_aniso_label
_atom_site_aniso_U_11
_atom_site_aniso_U_22
_atom_site_aniso_U_33
_atom_site_aniso_U_23
_atom_site_aniso_U_13
_atom_site_aniso_U_12
Br1 0.02171(8) 0.03199(9) 0.01390(7) -0.00049(5) -0.00047(5) -0.01339(6)
P1 0.01520(15) 0.01557(14) 0.01427(14) -0.00177(11) -0.00283(11) -0.00571(12)
N1 0.0167(5) 0.0193(5) 0.0129(5) -0.0016(4) -0.0022(4) -0.0066(4)
C1 0.0163(5) 0.0160(5) 0.0168(5) -0.0024(4) -0.0033(4) -0.0054(4)
C2 0.0186(6) 0.0185(6) 0.0254(6) -0.0065(5) -0.0029(5) -0.0069(5)
C3 0.0225(6) 0.0188(6) 0.0301(7) -0.0081(5) -0.0010(5) -0.0062(5)
C4 0.0228(7) 0.0160(6) 0.0319(7) -0.0014(5) -0.0037(5) -0.0027(5)
C5 0.0174(6) 0.0202(6) 0.0280(7) -0.0013(5) -0.0054(5) -0.0042(5)
C6 0.0181(6) 0.0209(6) 0.0232(6) -0.0032(5) -0.0067(5) -0.0053(5)
C7 0.0180(6) 0.0149(5) 0.0170(6) -0.0022(4) -0.0035(4) -0.0062(5)
C8 0.0192(6) 0.0161(6) 0.0238(6) -0.0025(5) -0.0071(5) -0.0046(5)
C9 0.0267(7) 0.0159(6) 0.0230(6) -0.0006(5) -0.0054(5) -0.0068(5)
C10 0.0234(6) 0.0184(6) 0.0257(7) -0.0058(5) -0.0027(5) -0.0084(5)
C11 0.0217(6) 0.0219(6) 0.0282(7) -0.0065(5) -0.0061(5) -0.0091(5)
C12 0.0233(6) 0.0175(6) 0.0216(6) -0.0026(5) -0.0089(5) -0.0068(5)
C13 0.0169(6) 0.0238(6) 0.0166(6) -0.0032(5) -0.0004(4) -0.0098(5)
C14 0.0221(6) 0.0300(7) 0.0213(6) -0.0095(5) 0.0022(5) -0.0095(6)
C15 0.0268(7) 0.0257(7) 0.0215(6) 0.0027(5) -0.0040(5) -0.0137(6)
C16 0.0190(6) 0.0339(7) 0.0163(6) -0.0017(5) -0.0054(5) -0.0091(6)
C17 0.0425(9) 0.0552(11) 0.0289(8) -0.0132(8) -0.0091(7) -0.0268(9)
C18 0.0252(8) 0.0438(10) 0.0308(8) 0.0051(7) -0.0101(6) -0.0015(7)
B1 0.0164(6) 0.0161(6) 0.0132(6) -0.0017(5) -0.0014(5) -0.0051(5)

loop_
_atom_type_symbol
_atom_type_description
_atom_type_scat_dispersion_real
_atom_type_scat_dispersion_imag
_atom_type_scat_source
C C 0.0033 0.0016 'International Tables Vol C Tables 4.2.6.8 and 6.1.1.4'
H H 0.0000 0.0000 'International Tables Vol C Tables 4.2.6.8 and 6.1.1.4'
B B 0.0013 0.0007 'International Tables Vol C Tables 4.2.6.8 and 6.1.1.4'
Br Br -0.2901 2.4595 'International Tables Vol C Tables 4.2.6.8 and 6.1.1.4'
N N 0.0061 0.0033 'International Tables Vol C Tables 4.2.6.8 and 6.1.1.4'
P P 0.1023 0.0942 'International Tables Vol C Tables 4.2.6.8 and 6.1.1.4'

loop_
_geom_angle_atom_site_label_1
_geom_angle_atom_site_label_2
_geom_angle_atom_site_label_3
_geom_angle
C1 P1 C7 104.80(6)
C1 P1 B1 97.50(6)
C7 P1 B1 100.10(6)
C16 N1 C13 112.96(11)
B1 N1 C13 123.79(11)
B1 N1 C16 123.24(11)
C2 C1 P1 107.78(9)
C2 C1 C6 109.43(11)
C6 C1 P1 112.75(9)
C3 C2 C1 112.26(11)
C4 C3 C2 110.70(12)
C3 C4 C5 111.03(12)
C4 C5 C6 111.94(12)
C5 C6 C1 111.76(11)
C8 C7 P1 110.03(9)
C8 C7 C12 109.40(11)
C12 C7 P1 110.25(9)
C9 C8 C7 111.68(11)
C10 C9 C8 111.41(12)
C9 C10 C11 110.40(11)
C10 C11 C12 111.26(12)
C11 C12 C7 112.33(11)
N1 C13 C14 112.97(11)
N1 C13 C15 112.12(11)
C14 C13 C15 112.09(12)
N1 C16 C17 112.53(13)
N1 C16 C18 111.04(13)
C18 C16 C17 112.13(14)
P1 B1 Br1 114.77(7)
N1 B1 Br1 118.37(10)
N1 B1 P1 126.85(10)

loop_
_geom_bond_atom_site_label_1
_geom_bond_atom_site_label_2
_geom_bond_distance
Br1 B1 1.9920(14)
P1 C1 1.8748(13)
P1 C7 1.8752(13)
P1 B1 1.9583(15)
N1 C13 1.4957(17)
N1 C16 1.4893(17)
N1 B1 1.3871(18)
C1 C2 1.5353(18)
C1 C6 1.5356(18)
C2 C3 1.5332(19)
C3 C4 1.524(2)
C4 C5 1.525(2)
C5 C6 1.5316(19)
C7 C8 1.5390(18)
C7 C12 1.5397(18)
C8 C9 1.5299(19)
C9 C10 1.524(2)
C10 C11 1.527(2)
C11 C12 1.5311(19)
C13 C14 1.5260(19)
C13 C15 1.527(2)
C16 C17 1.529(2)
C16 C18 1.524(2)

loop_
_geom_torsion_atom_site_label_1
_geom_torsion_atom_site_label_2
_geom_torsion_atom_site_label_3
_geom_torsion_atom_site_label_4
_geom_torsion
P1 C1 C2 C3 -178.95(10)
P1 C1 C6 C5 174.75(10)
P1 C7 C8 C9 176.34(9)
P1 C7 C12 C11 -175.82(9)
C1 P1 C7 C8 150.03(9)
C1 P1 C7 C12 -89.22(10)
C1 C2 C3 C4 56.79(16)
C2 C1 C6 C5 54.82(15)
C2 C3 C4 C5 -55.21(17)
C3 C4 C5 C6 55.01(17)
C4 C5 C6 C1 -55.35(16)
C6 C1 C2 C3 -56.02(15)
C7 P1 C1 C2 -165.27(9)
C7 P1 C1 C6 73.85(11)
C7 C8 C9 C10 -57.14(15)
C8 C7 C12 C11 -54.69(15)
C8 C9 C10 C11 56.54(16)
C9 C10 C11 C12 -55.69(16)
C10 C11 C12 C7 55.84(16)
C12 C7 C8 C9 55.08(15)
C13 N1 C16 C17 -57.23(16)
C13 N1 C16 C18 69.38(16)
C13 N1 B1 Br1 -179.36(9)
C13 N1 B1 P1 1.79(19)
C16 N1 C13 C14 -117.58(13)
C16 N1 C13 C15 114.60(13)
C16 N1 B1 Br1 -0.72(17)
C16 N1 B1 P1 -179.56(11)
B1 P1 C1 C2 -62.69(10)
B1 P1 C1 C6 176.43(10)
B1 P1 C7 C8 49.41(10)
B1 P1 C7 C12 170.16(9)
B1 N1 C13 C14 61.19(17)
B1 N1 C13 C15 -66.64(16)
B1 N1 C16 C17 124.00(15)
B1 N1 C16 C18 -109.39(16)
